data_4100653
_journal_name_full 'Journal of the American Chemical Society'
_journal_paper_doi 10.1021/ja042893r
_journal_year 2005
_chemical_formula_sum 'C17 H32 O2 Si'
_chemical_formula_weight 296.52
_space_group_IT_number 14
_symmetry_cell_setting monoclinic
_symmetry_space_group_name_Hall '-P 2ybc'
_symmetry_space_group_name_H-M 'P 1 21/c 1'
_cell_angle_alpha 90.00
_cell_angle_beta 93.574(2)
_cell_angle_gamma 90.00
_cell_formula_units_Z 4
_cell_length_a 6.3526(8)
_cell_length_b 19.973(3)
_cell_length_c 14.0526(17)
_cell_measurement_temperature 158(2)
_cell_volume 1779.6(4)
_diffrn_ambient_temperature 158(2)
_exptl_crystal_density_diffrn 1.107
_cod_depositor_comments
;
The following automatic conversions were performed:
'_symmetry_cell_setting' value 'Monoclinic' changed to 'monoclinic'
according to '/home/saulius/struct/CIF-dictionaries/cif_core.dic'
dictionary named 'cif_core.dic' version 2.4.1 from 2010-06-29.

Automatic conversion script
Id: cif_fix_enum 1527 2010-12-29 10:47:43Z saulius 
;
_cod_original_sg_symbol_H-M 'P 21/c'
_cod_database_code 4100653

loop_
_symmetry_equiv_pos_as_xyz
'x, y, z'
'-x, y+1/2, -z+1/2'
'-x, -y, -z'
'x, -y-1/2, z-1/2'

loop_
_atom_site_label
_atom_site_type_symbol
_atom_site_fract_x
_atom_site_fract_y
_atom_site_fract_z
_atom_site_U_iso_or_equiv
_atom_site_adp_type
_atom_site_occupancy
_atom_site_symmetry_multiplicity
_atom_site_calc_flag
_atom_site_refinement_flags
_atom_site_disorder_assembly
_atom_site_disorder_group
Si1 Si 0.21152(5) 0.405824(15) 0.22828(2) 0.01595(10) Uani 1 1 d . . .
O1 O -0.02427(12) 0.44654(4) 0.21562(6) 0.01986(18) Uani 1 1 d . . .
O2 O -0.16334(13) 0.54892(4) 0.21669(6) 0.02306(19) Uani 1 1 d . . .
C1 C -0.01667(17) 0.51268(6) 0.23764(8) 0.0163(2) Uani 1 1 d . . .
C2 C 0.18599(16) 0.53364(5) 0.29650(7) 0.0144(2) Uani 1 1 d . . .
C3 C 0.36194(16) 0.48081(5) 0.27994(8) 0.0144(2) Uani 1 1 d . . .
C4 C 0.11769(19) 0.53346(6) 0.39987(8) 0.0191(2) Uani 1 1 d . . .
C5 C 0.52436(18) 0.46919(6) 0.36403(9) 0.0200(2) Uani 1 1 d . . .
C6 C 0.24149(18) 0.60712(6) 0.26942(8) 0.0178(2) Uani 1 1 d . . .
C7 C 0.4245(2) 0.63430(6) 0.33127(10) 0.0261(3) Uani 1 1 d . . .
C8 C 0.4065(3) 0.67740(8) 0.40158(11) 0.0381(4) Uani 1 1 d . . .
C9 C 0.2861(2) 0.61618(6) 0.16444(9) 0.0244(3) Uani 1 1 d . . .
C10 C 0.28859(19) 0.38672(6) 0.10259(8) 0.0224(2) Uani 1 1 d . . .
C11 C 0.2492(4) 0.44975(10) 0.04288(11) 0.0484(5) Uani 1 1 d . . .
C12 C 0.1579(3) 0.32998(11) 0.05338(13) 0.0462(4) Uani 1 1 d . . .
C13 C 0.5222(2) 0.36785(8) 0.10239(10) 0.0308(3) Uani 1 1 d . . .
C14 C 0.17471(19) 0.33051(6) 0.30888(9) 0.0229(2) Uani 1 1 d . . .
C15 C 0.0029(4) 0.28301(10) 0.26573(15) 0.0518(5) Uani 1 1 d . . .
C16 C 0.0994(2) 0.35217(7) 0.40601(11) 0.0297(3) Uani 1 1 d . . .
C17 C 0.3820(2) 0.29178(8) 0.32594(11) 0.0334(3) Uani 1 1 d . . .
H3 H 0.440(2) 0.4973(7) 0.2269(10) 0.019(3) Uiso 1 1 d . . .
H4A H 0.068(2) 0.4878(8) 0.4183(11) 0.023(4) Uiso 1 1 d . . .
H4B H 0.004(3) 0.5664(8) 0.4057(12) 0.030(4) Uiso 1 1 d . . .
H4C H 0.237(3) 0.5462(8) 0.4432(12) 0.027(4) Uiso 1 1 d . . .
H5A H 0.468(2) 0.4490(8) 0.4198(11) 0.025(4) Uiso 1 1 d . . .
H5B H 0.634(2) 0.4390(8) 0.3443(11) 0.025(4) Uiso 1 1 d . . .
H5C H 0.591(3) 0.5102(9) 0.3866(12) 0.030(4) Uiso 1 1 d . . .
H6 H 0.118(2) 0.6340(8) 0.2832(11) 0.023(4) Uiso 1 1 d . . .
H7 H 0.561(3) 0.6204(8) 0.3151(12) 0.030(4) Uiso 1 1 d . . .
H8A H 0.529(3) 0.6922(10) 0.4369(15) 0.050(5) Uiso 1 1 d . . .
H8B H 0.269(3) 0.6943(10) 0.4162(14) 0.047(5) Uiso 1 1 d . . .
H9A H 0.165(3) 0.5984(8) 0.1243(13) 0.034(4) Uiso 1 1 d . . .
H9B H 0.297(3) 0.6644(9) 0.1523(12) 0.033(4) Uiso 1 1 d . . .
H9C H 0.412(3) 0.5951(9) 0.1501(13) 0.036(5) Uiso 1 1 d . . .
H11A H 0.340(3) 0.4812(10) 0.0630(13) 0.036(5) Uiso 1 1 d . . .
H11B H 0.287(3) 0.4420(10) -0.0239(15) 0.050(5) Uiso 1 1 d . . .
H11C H 0.093(4) 0.4660(13) 0.0415(18) 0.078(8) Uiso 1 1 d . . .
H12A H 0.008(3) 0.3381(10) 0.0551(15) 0.057(6) Uiso 1 1 d . . .
H12B H 0.193(3) 0.3322(11) -0.0139(16) 0.061(6) Uiso 1 1 d . . .
H12C H 0.200(5) 0.2800(15) 0.086(2) 0.102(10) Uiso 1 1 d . . .
H13A H 0.563(3) 0.3622(9) 0.0362(13) 0.039(5) Uiso 1 1 d . . .
H13B H 0.550(3) 0.3254(10) 0.1361(14) 0.044(5) Uiso 1 1 d . . .
H13C H 0.615(3) 0.4026(10) 0.1331(15) 0.050(6) Uiso 1 1 d . . .
H15A H 0.062(3) 0.2633(11) 0.2139(17) 0.060(7) Uiso 1 1 d . . .
H15B H -0.020(3) 0.2462(11) 0.3131(15) 0.053(6) Uiso 1 1 d . . .
H15C H -0.130(4) 0.3042(13) 0.2487(17) 0.070(7) Uiso 1 1 d . . .
H16A H 0.204(3) 0.3806(9) 0.4424(13) 0.036(4) Uiso 1 1 d . . .
H16B H -0.035(3) 0.3758(9) 0.4002(13) 0.042(5) Uiso 1 1 d . . .
H16C H 0.077(3) 0.3116(9) 0.4463(13) 0.040(5) Uiso 1 1 d . . .
H17A H 0.496(3) 0.3207(10) 0.3542(13) 0.041(5) Uiso 1 1 d . . .
H17B H 0.358(3) 0.2534(9) 0.3677(13) 0.040(5) Uiso 1 1 d . . .
H17C H 0.427(3) 0.2732(11) 0.2649(16) 0.059(6) Uiso 1 1 d . . .

loop_
_atom_site_aniso_label
_atom_site_aniso_U_11
_atom_site_aniso_U_22
_atom_site_aniso_U_33
_atom_site_aniso_U_23
_atom_site_aniso_U_13
_atom_site_aniso_U_12
Si1 0.01576(16) 0.01590(16) 0.01592(16) -0.00149(11) -0.00114(11) 0.00111(11)
O1 0.0153(4) 0.0202(4) 0.0236(4) -0.0036(3) -0.0029(3) 0.0005(3)
O2 0.0164(4) 0.0263(4) 0.0264(5) 0.0011(3) -0.0001(3) 0.0050(3)
C1 0.0150(5) 0.0204(5) 0.0137(5) 0.0006(4) 0.0030(4) 0.0001(4)
C2 0.0143(5) 0.0164(5) 0.0127(5) 0.0002(4) 0.0019(4) 0.0003(4)
C3 0.0129(5) 0.0168(5) 0.0136(5) 0.0009(4) 0.0011(4) 0.0008(4)
C4 0.0222(5) 0.0218(6) 0.0139(5) -0.0009(4) 0.0044(4) 0.0006(4)
C5 0.0164(5) 0.0231(6) 0.0199(6) 0.0012(4) -0.0042(4) 0.0007(4)
C6 0.0197(5) 0.0156(5) 0.0183(5) 0.0008(4) 0.0026(4) 0.0007(4)
C7 0.0267(6) 0.0190(6) 0.0319(7) 0.0052(5) -0.0025(5) -0.0051(5)
C8 0.0542(10) 0.0262(7) 0.0324(8) -0.0001(6) -0.0089(7) -0.0124(7)
C9 0.0313(7) 0.0214(6) 0.0210(6) 0.0055(5) 0.0068(5) 0.0018(5)
C10 0.0238(6) 0.0253(6) 0.0179(5) -0.0056(4) -0.0021(4) 0.0061(5)
C11 0.0863(14) 0.0425(9) 0.0168(7) 0.0031(6) 0.0058(8) 0.0276(10)
C12 0.0341(8) 0.0672(12) 0.0372(9) -0.0308(8) 0.0021(7) -0.0091(8)
C13 0.0231(6) 0.0452(8) 0.0246(7) 0.0000(6) 0.0047(5) 0.0047(6)
C14 0.0246(6) 0.0171(5) 0.0267(6) 0.0019(4) 0.0003(5) -0.0018(4)
C15 0.0636(12) 0.0354(9) 0.0544(11) 0.0072(8) -0.0130(9) -0.0278(9)
C16 0.0302(7) 0.0251(6) 0.0354(7) 0.0090(5) 0.0140(6) 0.0029(5)
C17 0.0390(8) 0.0271(7) 0.0354(8) 0.0104(6) 0.0125(6) 0.0137(6)

loop_
_geom_bond_atom_site_label_1
_geom_bond_atom_site_label_2
_geom_bond_distance
_geom_bond_site_symmetry_2
_geom_bond_publ_flag
Si1 O1 1.7039(9) . ?
Si1 C3 1.8966(11) . ?
Si1 C10 1.9007(13) . ?
Si1 C14 1.9063(13) . ?
O1 C1 1.3569(14) . ?
O2 C1 1.2019(14) . ?
C1 C2 1.5441(15) . ?
C2 C4 1.5418(15) . ?
C2 C6 1.5618(15) . ?
C2 C3 1.5650(15) . ?
C3 C5 1.5372(15) . ?
C6 C7 1.5083(17) . ?
C6 C9 1.5303(16) . ?
C7 C8 1.321(2) . ?
C10 C11 1.525(2) . ?
C10 C13 1.5313(18) . ?
C10 C12 1.543(2) . ?
C14 C17 1.5333(18) . ?
C14 C16 1.5364(19) . ?
C14 C15 1.542(2) . ?
